data_7035255
loop_
_publ_author_name
'Ghosh, Abhijit'
'Das, Debasis'

_publ_section_title
;
 X-ray structurally characterized sensors for ratiometric detection of
 Zn(2+) and Al(3+) in human breast cancer cells (MCF7): development of a
 binary logic gate as a molecular switch.
;
_journal_issue 26
_journal_name_full 'Dalton transactions (Cambridge, England : 2003)'
_journal_page_first 11797
_journal_page_last 11804
_journal_paper_doi 10.1039/c5dt01303h
_journal_volume 44
_journal_year 2015
_chemical_formula_sum 'C15 H16 N2 O'
_chemical_formula_weight 240.30
_chemical_name_systematic
;

 ?

;
_space_group_crystal_system monoclinic
_space_group_IT_number 7
_space_group_name_Hall 'P -2yc'
_space_group_name_H-M_alt 'P 1 c 1'
_symmetry_space_group_name_Hall 'P -2yc'
_symmetry_space_group_name_H-M 'P 1 c 1'
_atom_sites_solution_hydrogens geom
_audit_creation_method SHELXL-2013
_audit_update_record
;
2014-01-23 deposited with the CCDC.
2015-05-27 downloaded from the CCDC.
;
_cell_angle_alpha 90
_cell_angle_beta 100.3390(11)
_cell_angle_gamma 90
_cell_formula_units_Z 4
_cell_length_a 12.7337(3)
_cell_length_b 11.5202(3)
_cell_length_c 9.2042(2)
_cell_measurement_reflns_used 8401
_cell_measurement_temperature 296(2)
_cell_measurement_theta_max 24.84
_cell_measurement_theta_min 2.86
_cell_volume 1328.28(6)
_computing_cell_refinement 'Bruker SAINT'
_computing_data_collection 'Bruker APEX2'
_computing_data_reduction 'Bruker SAINT'
_computing_molecular_graphics 'Bruker SHELXTL'
_computing_publication_material 'Bruker SHELXTL'
_computing_structure_refinement 'SHELXL-2013 (Sheldrick, 2013)'
_computing_structure_solution 'SHELXS-97 (Sheldrick 2008)'
_diffrn_ambient_temperature 296(2)
_diffrn_measured_fraction_theta_full 0.998
_diffrn_measured_fraction_theta_max 0.998
_diffrn_measurement_device_type 'Bruker APEX-II CCD'
_diffrn_measurement_method '\f and \w scans'
_diffrn_radiation_type MoK\a
_diffrn_radiation_wavelength 0.71073
_diffrn_reflns_av_R_equivalents 0.0229
_diffrn_reflns_av_unetI/netI 0.0200
_diffrn_reflns_laue_measured_fraction_full 0.998
_diffrn_reflns_laue_measured_fraction_max 0.998
_diffrn_reflns_limit_h_max 15
_diffrn_reflns_limit_h_min -15
_diffrn_reflns_limit_k_max 14
_diffrn_reflns_limit_k_min -14
_diffrn_reflns_limit_l_max 11
_diffrn_reflns_limit_l_min -11
_diffrn_reflns_number 21170
_diffrn_reflns_point_group_measured_fraction_full 0.986
_diffrn_reflns_point_group_measured_fraction_max 0.980
_diffrn_reflns_theta_full 25.242
_diffrn_reflns_theta_max 26.362
_diffrn_reflns_theta_min 1.768
_exptl_absorpt_coefficient_mu 0.077
_exptl_absorpt_correction_type none
_exptl_crystal_colour Brown
_exptl_crystal_density_diffrn 1.202
_exptl_crystal_description Rectangular
_exptl_crystal_F_000 512
_exptl_crystal_size_max 0.16
_exptl_crystal_size_mid 0.10
_exptl_crystal_size_min 0.04
_refine_diff_density_max 0.161
_refine_diff_density_min -0.216
_refine_diff_density_rms 0.047
_refine_ls_abs_structure_details
;

 Flack x determined using 1976 quotients [(I+)-(I-)]/[(I+)+(I-)]

 (Parsons and Flack (2004), Acta Cryst. A60, s61).

;
_refine_ls_abs_structure_Flack 0.0(3)
_refine_ls_extinction_method none
_refine_ls_goodness_of_fit_ref 1.042
_refine_ls_hydrogen_treatment constr
_refine_ls_matrix_type full
_refine_ls_number_parameters 327
_refine_ls_number_reflns 5314
_refine_ls_number_restraints 86
_refine_ls_restrained_S_all 1.034
_refine_ls_R_factor_all 0.0467
_refine_ls_R_factor_gt 0.0381
_refine_ls_shift/su_max 0.000
_refine_ls_shift/su_mean 0.000
_refine_ls_structure_factor_coef Fsqd
_refine_ls_weighting_details 'w=1/[\s^2^(Fo^2^)+(0.0618P)^2^+0.0475P] where P=(Fo^2^+2Fc^2^)/3'
_refine_ls_weighting_scheme calc
_refine_ls_wR_factor_gt 0.0916
_refine_ls_wR_factor_ref 0.1024
_reflns_Friedel_coverage 0.960
_reflns_friedel_fraction_full 0.975
_reflns_friedel_fraction_max 0.963
_reflns_number_gt 4550
_reflns_number_total 5314
_reflns_threshold_expression 'I > 2\s(I)'
_cod_data_source_file c5dt01303h2.cif
_cod_data_source_block NPESAL_a
_cod_depositor_comments 'Adding full bibliography for 7035255--7035256.cif.'
_cod_database_code 7035255
_shelx_space_group_comment
;

The symmetry employed for this shelxl refinement is uniquely defined

by the following loop, which should always be used as a source of

symmetry information in preference to the above space-group names.

They are only intended as comments.

;

loop_
_space_group_symop_operation_xyz
'x, y, z'
'x, -y, z+1/2'

loop_
_atom_site_label
_atom_site_type_symbol
_atom_site_fract_x
_atom_site_fract_y
_atom_site_fract_z
_atom_site_U_iso_or_equiv
_atom_site_adp_type
_atom_site_occupancy
_atom_site_site_symmetry_order
_atom_site_calc_flag
_atom_site_refinement_flags_posn
_atom_site_refinement_flags_adp
O001 O -0.04830(15) 0.00650(16) 0.8231(2) 0.0700(5) Uani 1 1 d . U
H001 H -0.0137 0.0466 0.8883 0.105 Uiso 1 1 calc R U
N1 N 0.18035(16) 0.33140(17) 0.9353(2) 0.0564(5) Uani 1 1 d . U
H3 H 0.1211 0.3627 0.8941 0.068 Uiso 1 1 calc R U
O003 O 0.03068(17) 0.54313(17) 0.8802(3) 0.0800(6) Uani 1 1 d . U
H003 H 0.0540 0.5977 0.9336 0.120 Uiso 1 1 calc R U
N004 N -0.00072(17) 0.18480(18) 0.9919(2) 0.0582(5) Uani 1 1 d . U
N005 N 0.03277(17) 0.74006(18) 1.0111(2) 0.0611(5) Uani 1 1 d . U
C1 C 0.27199(18) 0.35303(19) 0.8783(2) 0.0487(5) Uani 1 1 d . U
C007 C -0.14125(19) 0.0601(2) 0.7687(3) 0.0545(5) Uani 1 1 d . U
N008 N 0.25407(18) 0.8036(2) 1.0075(3) 0.0717(6) Uani 1 1 d . U
H008 H 0.2523 0.7347 1.0429 0.086 Uiso 1 1 calc R U
C009 C -0.0695(2) 0.5661(2) 0.8145(3) 0.0639(7) Uani 1 1 d . U
C00A C 0.3658(2) 0.2890(2) 0.9203(3) 0.0595(6) Uani 1 1 d . U
H00A H 0.3680 0.2299 0.9896 0.071 Uiso 1 1 calc R U
C00B C -0.0659(2) 0.7521(2) 0.9511(3) 0.0561(6) Uani 1 1 d . U
H00B H -0.1028 0.8171 0.9746 0.067 Uiso 1 1 calc R U
C00C C 0.2718(2) 0.4401(2) 0.7724(3) 0.0620(6) Uani 1 1 d . U
H00C H 0.2100 0.4829 0.7406 0.074 Uiso 1 1 calc R U
C00D C -0.16614(19) 0.1691(2) 0.8239(3) 0.0542(5) Uani 1 1 d . U
C00E C 0.3330(2) 0.8309(2) 0.9280(3) 0.0574(6) Uani 1 1 d . U
C00F C 0.0891(2) 0.8301(3) 1.1048(3) 0.0684(7) Uani 1 1 d . U
H00D H 0.1215 0.7966 1.1989 0.082 Uiso 1 1 calc R U
H00F H 0.0386 0.8889 1.1235 0.082 Uiso 1 1 calc R U
C00G C -0.0909(2) 0.2292(2) 0.9373(3) 0.0573(6) Uani 1 1 d . U
H00G H -0.1091 0.3014 0.9706 0.069 Uiso 1 1 calc R U
C00H C 0.4031(2) 0.7438(2) 0.8989(3) 0.0643(6) Uani 1 1 d . U
H00H H 0.3970 0.6696 0.9361 0.077 Uiso 1 1 calc R U
C00I C -0.1216(2) 0.6685(2) 0.8488(3) 0.0571(6) Uani 1 1 d . U
C00J C 0.0729(2) 0.2496(3) 1.1040(3) 0.0706(7) Uani 1 1 d . U
H00J H 0.0786 0.2109 1.1987 0.085 Uiso 1 1 calc R U
H00K H 0.0452 0.3271 1.1135 0.085 Uiso 1 1 calc R U
C00K C 0.1821(2) 0.2575(2) 1.0620(3) 0.0604(6) Uani 1 1 d . U
H00L H 0.2326 0.2881 1.1447 0.073 Uiso 1 1 calc R U
H00M H 0.2057 0.1805 1.0400 0.073 Uiso 1 1 calc R U
C00L C 0.1748(2) 0.8860(2) 1.0334(3) 0.0660(7) Uani 1 1 d . U
H00N H 0.1421 0.9207 0.9402 0.079 Uiso 1 1 calc R U
H00O H 0.2091 0.9475 1.0969 0.079 Uiso 1 1 calc R U
C00M C -0.2646(2) 0.2191(3) 0.7649(4) 0.0753(8) Uani 1 1 d . U
H00P H -0.2829 0.2902 0.8013 0.090 Uiso 1 1 calc R U
C00N C 0.4805(2) 0.7662(3) 0.8166(3) 0.0792(8) Uani 1 1 d . U
H00Q H 0.5266 0.7072 0.7993 0.095 Uiso 1 1 calc R U
C00O C -0.2269(2) 0.6883(3) 0.7780(3) 0.0702(7) Uani 1 1 d . U
H00R H -0.2623 0.7543 0.8020 0.084 Uiso 1 1 calc R U
C00P C 0.3440(3) 0.9416(3) 0.8698(3) 0.0710(7) Uani 1 1 d . U
H00S H 0.2987 1.0013 0.8872 0.085 Uiso 1 1 calc R U
C00Q C -0.3073(3) 0.0602(3) 0.6004(4) 0.0846(9) Uani 1 1 d . U
H00T H -0.3543 0.0247 0.5244 0.101 Uiso 1 1 calc R U
C00R C -0.2794(3) 0.6129(3) 0.6738(4) 0.0831(8) Uani 1 1 d . U
H00U H -0.3491 0.6277 0.6268 0.100 Uiso 1 1 calc R U
C00S C -0.1232(3) 0.4911(3) 0.7092(4) 0.0815(9) Uani 1 1 d . U
H00V H -0.0891 0.4243 0.6848 0.098 Uiso 1 1 calc R U
C00T C 0.3624(3) 0.4634(2) 0.7148(4) 0.0741(7) Uani 1 1 d . U
H00W H 0.3611 0.5225 0.6456 0.089 Uiso 1 1 calc R U
C00U C -0.3344(2) 0.1660(4) 0.6553(4) 0.0911(10) Uani 1 1 d . U
H5 H -0.3997 0.2004 0.6178 0.109 Uiso 1 1 calc R U
C00V C -0.2122(2) 0.0071(3) 0.6564(3) 0.0707(7) Uani 1 1 d . U
H4 H -0.1955 -0.0643 0.6193 0.085 Uiso 1 1 calc R U
C00W C 0.4552(2) 0.3129(3) 0.8596(4) 0.0735(8) Uani 1 1 d . U
H00$ H 0.5168 0.2690 0.8881 0.088 Uiso 1 1 calc R U
C00X C -0.2259(3) 0.5138(3) 0.6403(4) 0.0886(10) Uani 1 1 d . U
H00X H -0.2604 0.4620 0.5700 0.106 Uiso 1 1 calc R U
C00Y C 0.4547(3) 0.4003(3) 0.7582(4) 0.0790(8) Uani 1 1 d . U
H00Y H 0.5157 0.4167 0.7195 0.095 Uiso 1 1 calc R U
C00Z C 0.4903(3) 0.8752(4) 0.7592(4) 0.0859(9) Uani 1 1 d . U
H00Z H 0.5426 0.8899 0.7028 0.103 Uiso 1 1 calc R U
C010 C 0.4227(3) 0.9620(3) 0.7860(4) 0.0844(9) Uani 1 1 d . U
H010 H 0.4295 1.0357 0.7474 0.101 Uiso 1 1 calc R U

loop_
_atom_site_aniso_label
_atom_site_aniso_U_11
_atom_site_aniso_U_22
_atom_site_aniso_U_33
_atom_site_aniso_U_23
_atom_site_aniso_U_13
_atom_site_aniso_U_12
O001 0.0620(11) 0.0630(10) 0.0844(14) 0.0049(9) 0.0118(10) 0.0131(8)
N1 0.0502(11) 0.0588(11) 0.0584(11) 0.0075(9) 0.0047(9) 0.0105(8)
O003 0.0772(13) 0.0654(11) 0.1014(16) 0.0061(11) 0.0269(12) 0.0282(10)
N004 0.0552(11) 0.0692(12) 0.0516(11) 0.0041(10) 0.0131(9) -0.0035(10)
N005 0.0614(13) 0.0649(12) 0.0616(12) 0.0111(10) 0.0234(10) 0.0143(10)
C1 0.0513(12) 0.0440(10) 0.0476(11) -0.0069(9) 0.0005(9) 0.0019(9)
C007 0.0528(13) 0.0586(13) 0.0545(13) 0.0128(11) 0.0163(11) -0.0001(10)
N008 0.0661(13) 0.0692(12) 0.0819(15) 0.0190(12) 0.0191(12) 0.0187(11)
C009 0.0720(17) 0.0522(13) 0.0762(17) 0.0118(12) 0.0365(14) 0.0109(12)
C00A 0.0556(13) 0.0582(13) 0.0608(14) 0.0008(11) 0.0003(11) 0.0071(11)
C00B 0.0580(14) 0.0542(12) 0.0624(13) 0.0111(11) 0.0273(11) 0.0145(10)
C00C 0.0665(15) 0.0520(12) 0.0659(16) 0.0033(11) 0.0073(13) 0.0097(11)
C00D 0.0483(12) 0.0595(12) 0.0566(12) 0.0134(10) 0.0143(10) 0.0022(10)
C00E 0.0543(13) 0.0651(14) 0.0488(13) 0.0004(11) -0.0020(11) -0.0011(11)
C00F 0.0708(16) 0.0833(16) 0.0521(13) 0.0022(13) 0.0139(12) 0.0171(14)
C00G 0.0571(14) 0.0604(13) 0.0578(13) 0.0045(11) 0.0193(11) 0.0038(11)
C00H 0.0537(14) 0.0711(15) 0.0642(16) -0.0018(13) 0.0001(12) 0.0017(12)
C00I 0.0596(14) 0.0509(12) 0.0676(15) 0.0123(11) 0.0303(12) 0.0098(11)
C00J 0.0720(17) 0.0924(18) 0.0470(13) -0.0030(13) 0.0098(12) -0.0065(15)
C00K 0.0587(13) 0.0696(15) 0.0491(12) 0.0026(11) -0.0006(11) -0.0009(12)
C00L 0.0662(15) 0.0679(15) 0.0608(15) -0.0039(12) 0.0026(13) 0.0109(12)
C00M 0.0562(16) 0.0751(17) 0.093(2) 0.0129(16) 0.0098(15) 0.0129(13)
C00N 0.0587(16) 0.105(2) 0.0720(18) -0.0100(17) 0.0074(14) 0.0021(15)
C00O 0.0601(15) 0.0662(15) 0.089(2) 0.0056(14) 0.0267(15) 0.0100(12)
C00P 0.0758(18) 0.0674(15) 0.0670(16) -0.0003(13) 0.0053(14) -0.0051(13)
C00Q 0.0721(19) 0.105(2) 0.0718(19) 0.0134(17) -0.0006(16) -0.0239(18)
C00R 0.0681(18) 0.091(2) 0.092(2) 0.0007(18) 0.0189(16) -0.0047(16)
C00S 0.098(2) 0.0613(15) 0.094(2) -0.0034(15) 0.0410(19) 0.0050(15)
C00T 0.091(2) 0.0585(14) 0.0774(18) 0.0049(13) 0.0266(16) -0.0041(14)
C00U 0.0563(17) 0.110(3) 0.101(3) 0.025(2) -0.0028(17) 0.0079(16)
C00V 0.0767(18) 0.0701(15) 0.0679(17) 0.0024(13) 0.0197(15) -0.0113(14)
C00W 0.0512(14) 0.0820(18) 0.0852(19) -0.0035(16) 0.0068(14) 0.0077(13)
C00X 0.102(3) 0.0800(19) 0.090(2) -0.0107(17) 0.033(2) -0.0185(19)
C00Y 0.0718(19) 0.0807(18) 0.090(2) -0.0072(16) 0.0289(17) -0.0098(15)
C00Z 0.0689(18) 0.119(3) 0.0696(18) -0.0054(19) 0.0119(14) -0.0227(19)
C010 0.093(2) 0.086(2) 0.0718(19) 0.0075(16) 0.0071(17) -0.0254(18)

loop_
_atom_type_symbol
_atom_type_description
_atom_type_scat_dispersion_real
_atom_type_scat_dispersion_imag
_atom_type_scat_source
C C 0.0033 0.0016 'International Tables Vol C Tables 4.2.6.8 and 6.1.1.4'
H H 0.0000 0.0000 'International Tables Vol C Tables 4.2.6.8 and 6.1.1.4'
N N 0.0061 0.0033 'International Tables Vol C Tables 4.2.6.8 and 6.1.1.4'
O O 0.0106 0.0060 'International Tables Vol C Tables 4.2.6.8 and 6.1.1.4'

loop_
_geom_angle_atom_site_label_1
_geom_angle_atom_site_label_2
_geom_angle_atom_site_label_3
_geom_angle
C1 N1 C00K 121.40(19)
C00G N004 C00J 119.3(2)
C00B N005 C00F 121.2(2)
N1 C1 C00A 122.4(2)
N1 C1 C00C 119.8(2)
C00A C1 C00C 117.8(2)
O001 C007 C00V 119.1(2)
O001 C007 C00D 120.8(2)
C00V C007 C00D 120.1(2)
C00E N008 C00L 122.5(2)
O003 C009 C00S 120.3(3)
O003 C009 C00I 120.7(3)
C00S C009 C00I 118.9(3)
C00W C00A C1 120.5(2)
N005 C00B C00I 122.5(2)
C00T C00C C1 120.7(2)
C00M C00D C007 118.1(3)
C00M C00D C00G 120.7(2)
C007 C00D C00G 121.2(2)
N008 C00E C00P 122.8(2)
N008 C00E C00H 119.2(2)
C00P C00E C00H 118.0(3)
N005 C00F C00L 111.3(2)
N004 C00G C00D 121.4(2)
C00N C00H C00E 121.2(3)
C00O C00I C009 118.7(3)
C00O C00I C00B 120.9(2)
C009 C00I C00B 120.5(2)
N004 C00J C00K 110.6(2)
N1 C00K C00J 111.2(2)
N008 C00L C00F 111.9(2)
C00U C00M C00D 121.5(3)
C00H C00N C00Z 120.5(3)
C00R C00O C00I 121.8(3)
C010 C00P C00E 119.9(3)
C00V C00Q C00U 121.0(3)
C00O C00R C00X 118.5(3)
C00X C00S C009 121.0(3)
C00C C00T C00Y 120.9(3)
C00M C00U C00Q 119.4(3)
C00Q C00V C007 119.8(3)
C00Y C00W C00A 121.2(3)
C00S C00X C00R 121.1(3)
C00W C00Y C00T 118.9(3)
C010 C00Z C00N 119.6(3)
C00Z C010 C00P 121.0(3)

loop_
_geom_bond_atom_site_label_1
_geom_bond_atom_site_label_2
_geom_bond_distance
O001 C007 1.349(3)
N1 C1 1.385(3)
N1 C00K 1.441(3)
O003 C009 1.336(4)
N004 C00G 1.275(3)
N004 C00J 1.467(3)
N005 C00B 1.287(3)
N005 C00F 1.453(4)
C1 C00A 1.398(3)
C1 C00C 1.398(3)
C007 C00V 1.387(4)
C007 C00D 1.411(3)
N008 C00E 1.382(4)
N008 C00L 1.436(3)
C009 C00S 1.384(5)
C009 C00I 1.417(3)
C00A C00W 1.383(4)
C00B C00I 1.441(4)
C00C C00T 1.379(4)
C00D C00M 1.398(4)
C00D C00G 1.459(4)
C00E C00P 1.399(4)
C00E C00H 1.400(4)
C00F C00L 1.516(4)
C00H C00N 1.371(4)
C00I C00O 1.400(4)
C00J C00K 1.511(4)
C00M C00U 1.364(5)
C00N C00Z 1.377(5)
C00O C00R 1.376(5)
C00P C010 1.390(4)
C00Q C00V 1.372(5)
C00Q C00U 1.387(6)
C00R C00X 1.392(5)
C00S C00X 1.373(5)
C00T C00Y 1.379(5)
C00W C00Y 1.372(5)
C00Z C010 1.371(5)
